data_4031123
loop_
_publ_author_name
'Drouillat, B.'
'Wright, K.'
'Quinodoz, P.'
'Marrot, J.'
'Couty, F.'

_publ_section_title
;
 Aza-[2,3]-Wittig Sigmatropic Rearrangement of Allylic Tertiary Amines: A
 Successful Example with High Chirality Transfer.
;
_journal_issue 13
_journal_name_full 'The Journal of organic chemistry'
_journal_page_first 6936
_journal_page_last 6940
_journal_paper_doi 10.1021/acs.joc.5b01230
_journal_volume 80
_journal_year 2015
_chemical_absolute_configuration syn
_chemical_formula_sum 'C21 H27 N'
_chemical_formula_weight 293.44
_chemical_name_systematic
; 
 ? 
;
_space_group_IT_number 19
_symmetry_cell_setting orthorhombic
_symmetry_space_group_name_Hall 'P 2ac 2ab'
_symmetry_space_group_name_H-M 'P 21 21 21'
_atom_sites_solution_hydrogens geom
_atom_sites_solution_primary direct
_atom_sites_solution_secondary difmap
_audit_creation_method SHELXL-97
_cell_angle_alpha 90.00
_cell_angle_beta 90.00
_cell_angle_gamma 90.00
_cell_formula_units_Z 4
_cell_length_a 5.5475(5)
_cell_length_b 16.3419(15)
_cell_length_c 19.7031(16)
_cell_measurement_reflns_used 9915
_cell_measurement_temperature 200(2)
_cell_measurement_theta_max 28.38
_cell_measurement_theta_min 2.41
_cell_volume 1786.2(3)
_computing_cell_refinement 'Bruker SAINT'
_computing_data_collection 'Bruker APEX2'
_computing_data_reduction 'Bruker SAINT'
_computing_molecular_graphics 'Bruker SHELXTL'
_computing_publication_material 'Bruker SHELXTL'
_computing_structure_refinement 'SHELXL-97 (Sheldrick, 1997)'
_computing_structure_solution 'SHELXS-97 (Sheldrick, 1990)'
_diffrn_ambient_temperature 200(2)
_diffrn_measured_fraction_theta_full 1.000
_diffrn_measured_fraction_theta_max 1.000
_diffrn_measurement_device_type 'Bruker APEX-II CCD'
_diffrn_measurement_method '\f and \w scans'
_diffrn_radiation_monochromator graphite
_diffrn_radiation_source 'fine-focus sealed tube'
_diffrn_radiation_type MoK\a
_diffrn_radiation_wavelength 0.71073
_diffrn_reflns_av_R_equivalents 0.0536
_diffrn_reflns_av_sigmaI/netI 0.0303
_diffrn_reflns_limit_h_max 7
_diffrn_reflns_limit_h_min -7
_diffrn_reflns_limit_k_max 22
_diffrn_reflns_limit_k_min -22
_diffrn_reflns_limit_l_max 27
_diffrn_reflns_limit_l_min -22
_diffrn_reflns_number 88216
_diffrn_reflns_theta_full 30.00
_diffrn_reflns_theta_max 30.00
_diffrn_reflns_theta_min 1.62
_diffrn_standards_number 0
_exptl_absorpt_coefficient_mu 0.062
_exptl_absorpt_correction_T_max 0.9975
_exptl_absorpt_correction_T_min 0.9864
_exptl_absorpt_correction_type multi-scan
_exptl_absorpt_process_details 'SADABS (Sheldrick, V2.10)'
_exptl_crystal_colour colorless
_exptl_crystal_density_diffrn 1.091
_exptl_crystal_density_method 'not measured'
_exptl_crystal_description platelet
_exptl_crystal_F_000 640
_exptl_crystal_size_max 0.22
_exptl_crystal_size_mid 0.16
_exptl_crystal_size_min 0.04
_refine_diff_density_max 0.157
_refine_diff_density_min -0.153
_refine_diff_density_rms 0.035
_refine_ls_extinction_method none
_refine_ls_goodness_of_fit_ref 1.019
_refine_ls_hydrogen_treatment mixed
_refine_ls_matrix_type full
_refine_ls_number_parameters 205
_refine_ls_number_reflns 5202
_refine_ls_number_restraints 0
_refine_ls_restrained_S_all 1.019
_refine_ls_R_factor_all 0.0635
_refine_ls_R_factor_gt 0.0427
_refine_ls_shift/su_max 0.000
_refine_ls_shift/su_mean 0.000
_refine_ls_structure_factor_coef Fsqd
_refine_ls_weighting_details 'calc w=1/[\s^2^(Fo^2^)+(0.0431P)^2^+0.2426P] where P=(Fo^2^+2Fc^2^)/3'
_refine_ls_weighting_scheme calc
_refine_ls_wR_factor_gt 0.0903
_refine_ls_wR_factor_ref 0.1006
_reflns_number_gt 4128
_reflns_number_total 5202
_reflns_threshold_expression >2sigma(I)
_cod_data_source_file jo5b01230_si_001.cif
_cod_data_source_block 1
_cod_depositor_comments
;
The following automatic conversions were performed:

'_symmetry_cell_setting' value 'Orthorhombic' changed to
'orthorhombic' according to
/usr/data/users/saulius/crontab/automatic-downloads/rss-feeds/ACS/lib/dictionaries/cif_core.dic
dictionary named 'cif_core.dic' version 2.4.2 from 2011-04-26.

Automatic conversion script
Id: cif_fix_values 3271 2015-04-21 07:52:19Z andrius 

 Adding full bibliography for 4031123.cif.
;
_cod_original_sg_symbol_H-M P2(1)2(1)2(1)
_cod_database_code 4031123

loop_
_symmetry_equiv_pos_as_xyz
'x, y, z'
'-x+1/2, -y, z+1/2'
'-x, y+1/2, -z+1/2'
'x+1/2, -y+1/2, -z'

loop_
_atom_site_label
_atom_site_type_symbol
_atom_site_fract_x
_atom_site_fract_y
_atom_site_fract_z
_atom_site_U_iso_or_equiv
_atom_site_adp_type
_atom_site_occupancy
_atom_site_symmetry_multiplicity
_atom_site_calc_flag
_atom_site_refinement_flags
C1 C 1.3993(2) 0.00607(9) 0.16581(7) 0.0393(3) Uani 1 1 d .
H1 H 1.5253 -0.0170 0.1923 0.047 Uiso 1 1 calc R
C2 C 1.4060(3) -0.00044(10) 0.09563(7) 0.0478(4) Uani 1 1 d .
H2 H 1.5356 -0.0286 0.0745 0.057 Uiso 1 1 calc R
C3 C 1.2278(3) 0.03326(9) 0.05658(7) 0.0429(3) Uani 1 1 d .
H3 H 1.2355 0.0297 0.0085 0.051 Uiso 1 1 calc R
C4 C 1.0368(3) 0.07242(9) 0.08757(7) 0.0415(3) Uani 1 1 d .
H4 H 0.9111 0.0951 0.0608 0.050 Uiso 1 1 calc R
C5 C 1.0279(2) 0.07879(8) 0.15761(6) 0.0360(3) Uani 1 1 d .
H5 H 0.8957 0.1059 0.1785 0.043 Uiso 1 1 calc R
C6 C 1.2095(2) 0.04613(7) 0.19771(6) 0.0286(2) Uani 1 1 d .
C7 C 1.2125(2) 0.05782(8) 0.27356(6) 0.0344(3) Uani 1 1 d .
H7A H 1.3363 0.0214 0.2934 0.041 Uiso 1 1 calc R
H7B H 1.2596 0.1149 0.2837 0.041 Uiso 1 1 calc R
N8 N 0.98085(19) 0.04082(7) 0.30590(5) 0.0294(2) Uani 1 1 d .
H8 H 0.945(3) -0.0122(9) 0.3019(7) 0.037(4) Uiso 1 1 d .
C9 C 0.9868(2) 0.06049(7) 0.37895(5) 0.0266(2) Uani 1 1 d .
H9 H 1.1363 0.0363 0.3990 0.032 Uiso 1 1 calc R
C10 C 0.9942(2) 0.15238(7) 0.38890(5) 0.0274(2) Uani 1 1 d .
C11 C 0.8193(2) 0.20246(8) 0.36005(7) 0.0357(3) Uani 1 1 d .
H11 H 0.6950 0.1790 0.3332 0.043 Uiso 1 1 calc R
C12 C 0.8248(3) 0.28628(8) 0.37021(8) 0.0426(3) Uani 1 1 d .
H12 H 0.7043 0.3199 0.3503 0.051 Uiso 1 1 calc R
C13 C 1.0042(3) 0.32122(8) 0.40898(7) 0.0440(3) Uani 1 1 d .
H13 H 1.0079 0.3788 0.4156 0.053 Uiso 1 1 calc R
C14 C 1.1781(3) 0.27239(8) 0.43810(7) 0.0424(3) Uani 1 1 d .
H14 H 1.3011 0.2963 0.4651 0.051 Uiso 1 1 calc R
C15 C 1.1740(2) 0.18822(8) 0.42804(6) 0.0336(3) Uani 1 1 d .
H15 H 1.2951 0.1549 0.4481 0.040 Uiso 1 1 calc R
C16 C 0.7676(2) 0.02229(7) 0.41429(6) 0.0299(3) Uani 1 1 d .
H16A H 0.7660 0.0397 0.4624 0.036 Uiso 1 1 calc R
H16B H 0.6187 0.0432 0.3927 0.036 Uiso 1 1 calc R
C17 C 0.7668(2) -0.06953(7) 0.41121(6) 0.0306(3) Uani 1 1 d .
H17 H 0.9065 -0.0970 0.4273 0.037 Uiso 1 1 calc R
C18 C 0.5885(2) -0.11545(7) 0.38810(6) 0.0309(3) Uani 1 1 d .
H18 H 0.4485 -0.0877 0.3727 0.037 Uiso 1 1 calc R
C19 C 0.5857(2) -0.20714(7) 0.38384(6) 0.0338(3) Uani 1 1 d .
H19 H 0.7476 -0.2278 0.3980 0.041 Uiso 1 1 calc R
C20 C 0.3970(3) -0.24292(9) 0.43198(8) 0.0515(4) Uani 1 1 d .
H20A H 0.4252 -0.2223 0.4780 0.077 Uiso 1 1 calc R
H20B H 0.4091 -0.3028 0.4319 0.077 Uiso 1 1 calc R
H20C H 0.2356 -0.2266 0.4169 0.077 Uiso 1 1 calc R
C21 C 0.5386(3) -0.23546(9) 0.31114(7) 0.0432(3) Uani 1 1 d .
H21A H 0.5264 -0.2959 0.3106 0.052 Uiso 1 1 calc R
H21B H 0.3818 -0.2131 0.2959 0.052 Uiso 1 1 calc R
C22 C 0.7330(3) -0.20919(10) 0.26144(8) 0.0568(4) Uani 1 1 d .
H22A H 0.7421 -0.1493 0.2603 0.085 Uiso 1 1 calc R
H22B H 0.6936 -0.2298 0.2160 0.085 Uiso 1 1 calc R
H22C H 0.8887 -0.2316 0.2759 0.085 Uiso 1 1 calc R

loop_
_atom_site_aniso_label
_atom_site_aniso_U_11
_atom_site_aniso_U_22
_atom_site_aniso_U_33
_atom_site_aniso_U_23
_atom_site_aniso_U_13
_atom_site_aniso_U_12
C1 0.0331(6) 0.0452(8) 0.0395(7) 0.0004(6) 0.0023(6) 0.0058(6)
C2 0.0458(8) 0.0558(9) 0.0418(8) -0.0102(7) 0.0152(7) 0.0050(7)
C3 0.0539(9) 0.0482(8) 0.0266(6) -0.0036(6) 0.0072(6) -0.0092(7)
C4 0.0492(8) 0.0438(7) 0.0315(6) 0.0044(6) -0.0045(6) 0.0024(6)
C5 0.0373(7) 0.0397(7) 0.0312(6) -0.0021(5) 0.0012(6) 0.0075(6)
C6 0.0321(6) 0.0271(5) 0.0265(5) 0.0011(5) 0.0017(5) -0.0017(5)
C7 0.0309(6) 0.0452(7) 0.0271(6) 0.0003(5) 0.0004(5) -0.0033(6)
N8 0.0333(5) 0.0317(5) 0.0232(4) -0.0024(4) 0.0011(4) -0.0052(4)
C9 0.0294(6) 0.0278(5) 0.0226(5) 0.0002(4) -0.0028(5) -0.0005(5)
C10 0.0304(6) 0.0289(5) 0.0230(5) -0.0020(4) 0.0015(5) -0.0019(5)
C11 0.0331(6) 0.0341(6) 0.0399(7) -0.0010(5) -0.0055(6) -0.0013(5)
C12 0.0419(7) 0.0336(6) 0.0523(8) 0.0022(6) 0.0003(7) 0.0059(6)
C13 0.0481(8) 0.0306(6) 0.0531(8) -0.0089(6) 0.0101(7) -0.0018(6)
C14 0.0420(7) 0.0403(7) 0.0450(8) -0.0152(6) -0.0011(6) -0.0088(6)
C15 0.0321(6) 0.0380(7) 0.0306(6) -0.0059(5) -0.0026(5) 0.0006(5)
C16 0.0356(6) 0.0301(6) 0.0240(5) -0.0009(4) 0.0018(5) -0.0022(5)
C17 0.0336(6) 0.0316(6) 0.0266(5) 0.0039(5) 0.0007(5) -0.0004(5)
C18 0.0310(6) 0.0321(6) 0.0296(6) 0.0007(5) 0.0005(5) 0.0013(5)
C19 0.0302(6) 0.0299(6) 0.0413(7) 0.0025(5) -0.0002(5) -0.0019(5)
C20 0.0516(9) 0.0449(8) 0.0579(9) 0.0073(7) 0.0082(8) -0.0122(7)
C21 0.0409(8) 0.0374(7) 0.0513(8) -0.0108(6) -0.0007(6) -0.0001(6)
C22 0.0670(11) 0.0562(9) 0.0472(8) -0.0129(7) 0.0098(8) -0.0030(8)

loop_
_atom_type_symbol
_atom_type_description
_atom_type_scat_dispersion_real
_atom_type_scat_dispersion_imag
_atom_type_scat_source
C C 0.0033 0.0016 'International Tables Vol C Tables 4.2.6.8 and 6.1.1.4'
H H 0.0000 0.0000 'International Tables Vol C Tables 4.2.6.8 and 6.1.1.4'
N N 0.0061 0.0033 'International Tables Vol C Tables 4.2.6.8 and 6.1.1.4'

loop_
_geom_angle_atom_site_label_1
_geom_angle_atom_site_label_2
_geom_angle_atom_site_label_3
_geom_angle
C2 C1 C6 120.46(13)
C2 C1 H1 119.8
C6 C1 H1 119.8
C3 C2 C1 120.68(13)
C3 C2 H2 119.7
C1 C2 H2 119.7
C2 C3 C4 119.50(12)
C2 C3 H3 120.2
C4 C3 H3 120.2
C3 C4 C5 120.21(13)
C3 C4 H4 119.9
C5 C4 H4 119.9
C4 C5 C6 120.85(12)
C4 C5 H5 119.6
C6 C5 H5 119.6
C5 C6 C1 118.28(11)
C5 C6 C7 121.62(11)
C1 C6 C7 119.99(11)
N8 C7 C6 113.50(10)
N8 C7 H7A 108.9
C6 C7 H7A 108.9
N8 C7 H7B 108.9
C6 C7 H7B 108.9
H7A C7 H7B 107.7
C7 N8 C9 111.37(10)
C7 N8 H8 110.0(9)
C9 N8 H8 107.6(9)
N8 C9 C10 110.05(9)
N8 C9 C16 109.67(9)
C10 C9 C16 111.47(10)
N8 C9 H9 108.5
C10 C9 H9 108.5
C16 C9 H9 108.5
C15 C10 C11 118.64(11)
C15 C10 C9 120.58(11)
C11 C10 C9 120.77(11)
C12 C11 C10 120.50(12)
C12 C11 H11 119.7
C10 C11 H11 119.7
C13 C12 C11 120.39(13)
C13 C12 H12 119.8
C11 C12 H12 119.8
C14 C13 C12 119.78(12)
C14 C13 H13 120.1
C12 C13 H13 120.1
C13 C14 C15 120.17(13)
C13 C14 H14 119.9
C15 C14 H14 119.9
C14 C15 C10 120.50(12)
C14 C15 H15 119.7
C10 C15 H15 119.7
C17 C16 C9 112.99(10)
C17 C16 H16A 109.0
C9 C16 H16A 109.0
C17 C16 H16B 109.0
C9 C16 H16B 109.0
H16A C16 H16B 107.8
C18 C17 C16 125.67(12)
C18 C17 H17 117.2
C16 C17 H17 117.2
C17 C18 C19 126.42(12)
C17 C18 H18 116.8
C19 C18 H18 116.8
C18 C19 C21 110.89(11)
C18 C19 C20 110.77(11)
C21 C19 C20 110.42(11)
C18 C19 H19 108.2
C21 C19 H19 108.2
C20 C19 H19 108.2
C19 C20 H20A 109.5
C19 C20 H20B 109.5
H20A C20 H20B 109.5
C19 C20 H20C 109.5
H20A C20 H20C 109.5
H20B C20 H20C 109.5
C22 C21 C19 113.44(12)
C22 C21 H21A 108.9
C19 C21 H21A 108.9
C22 C21 H21B 108.9
C19 C21 H21B 108.9
H21A C21 H21B 107.7
C21 C22 H22A 109.5
C21 C22 H22B 109.5
H22A C22 H22B 109.5
C21 C22 H22C 109.5
H22A C22 H22C 109.5
H22B C22 H22C 109.5

loop_
_geom_bond_atom_site_label_1
_geom_bond_atom_site_label_2
_geom_bond_distance
C1 C2 1.3873(19)
C1 C6 1.3903(18)
C1 H1 0.9500
C2 C3 1.368(2)
C2 H2 0.9500
C3 C4 1.380(2)
C3 H3 0.9500
C4 C5 1.3849(18)
C4 H4 0.9500
C5 C6 1.3872(17)
C5 H5 0.9500
C6 C7 1.5067(16)
C7 N8 1.4609(16)
C7 H7A 0.9900
C7 H7B 0.9900
N8 C9 1.4752(14)
N8 H8 0.893(15)
C9 C10 1.5148(15)
C9 C16 1.5340(17)
C9 H9 1.0000
C10 C15 1.3906(17)
C10 C11 1.3908(17)
C11 C12 1.3846(18)
C11 H11 0.9500
C12 C13 1.378(2)
C12 H12 0.9500
C13 C14 1.377(2)
C13 H13 0.9500
C14 C15 1.3899(19)
C14 H14 0.9500
C15 H15 0.9500
C16 C17 1.5019(16)
C16 H16A 0.9900
C16 H16B 0.9900
C17 C18 1.3222(17)
C17 H17 0.9500
C18 C19 1.5009(17)
C18 H18 0.9500
C19 C21 1.5279(19)
C19 C20 1.5288(19)
C19 H19 1.0000
C20 H20A 0.9800
C20 H20B 0.9800
C20 H20C 0.9800
C21 C22 1.518(2)
C21 H21A 0.9900
C21 H21B 0.9900
C22 H22A 0.9800
C22 H22B 0.9800
C22 H22C 0.9800
